data_2208307
loop_
_publ_author_name
'Xiao-Ru Zhang'
'Shu-Sheng Zhang'
'Min-Hua Xu'
'Xue-Mei Li'

_publ_section_title
;
 Bis(2-azidoethyl) terephthalate
;
_journal_coeditor_code DN6301
_journal_issue 3
_journal_name_full 'Acta Crystallographica Section E'
_journal_page_first o1079
_journal_page_last o1080
_journal_paper_doi 10.1107/S1600536806005216
_journal_volume 62
_journal_year 2006
_chemical_formula_iupac 'C12 H12 N6 O4'
_chemical_formula_moiety 'C12 H12 N6 O4'
_chemical_formula_sum 'C12 H12 N6 O4'
_chemical_formula_weight 304.28
_chemical_name_systematic
;
Bis(2-azidoethyl) terephthalate
;
_space_group_IT_number 2
_symmetry_cell_setting triclinic
_symmetry_space_group_name_Hall '-P 1'
_symmetry_space_group_name_H-M 'P -1'
_atom_sites_solution_hydrogens geom
_atom_sites_solution_primary direct
_atom_sites_solution_secondary difmap
_audit_creation_method SHELXL-97
_cell_angle_alpha 88.052(2)
_cell_angle_beta 85.975(2)
_cell_angle_gamma 81.389(2)
_cell_formula_units_Z 1
_cell_length_a 5.2833(8)
_cell_length_b 5.7039(8)
_cell_length_c 12.0883(18)
_cell_measurement_reflns_used 824
_cell_measurement_temperature 293(2)
_cell_measurement_theta_max 25.9
_cell_measurement_theta_min 3.6
_cell_volume 359.19(9)
_computing_cell_refinement 'SAINT (Siemens, 1996)'
_computing_data_collection 'SMART (Siemens, 1996)'
_computing_data_reduction SAINT
_computing_molecular_graphics 'ORTEP-3 for Windows (Farrugia, 1997) and PLATON (Spek, 2003)'
_computing_publication_material
;
SHELXTL, PARST (Nardelli, 1995) and PLATON
;
_computing_structure_refinement SHELXTL
_computing_structure_solution 'SHELXTL (Sheldrick, 1997)'
_diffrn_ambient_temperature 293(2)
_diffrn_detector_area_resol_mean 8.33
_diffrn_measured_fraction_theta_full 0.965
_diffrn_measured_fraction_theta_max 0.965
_diffrn_measurement_device_type 'Siemens SMART 1000 CCD area-detector'
_diffrn_measurement_method \w
_diffrn_radiation_monochromator graphite
_diffrn_radiation_source 'fine-focus sealed tube'
_diffrn_radiation_type MoK\a
_diffrn_radiation_wavelength 0.71073
_diffrn_reflns_av_R_equivalents 0.0071
_diffrn_reflns_av_sigmaI/netI 0.0137
_diffrn_reflns_limit_h_max 6
_diffrn_reflns_limit_h_min -6
_diffrn_reflns_limit_k_max 6
_diffrn_reflns_limit_k_min -7
_diffrn_reflns_limit_l_max 9
_diffrn_reflns_limit_l_min -14
_diffrn_reflns_number 2001
_diffrn_reflns_theta_full 26.00
_diffrn_reflns_theta_max 26.00
_diffrn_reflns_theta_min 1.69
_diffrn_standards_number 0
_exptl_absorpt_coefficient_mu 0.109
_exptl_absorpt_correction_T_max 0.9870
_exptl_absorpt_correction_T_min 0.9721
_exptl_absorpt_correction_type multi-scan
_exptl_absorpt_process_details '(SADABS; Sheldrick, 1996)'
_exptl_crystal_colour colourless
_exptl_crystal_density_diffrn 1.407
_exptl_crystal_density_method 'not measured'
_exptl_crystal_description column
_exptl_crystal_F_000 158
_exptl_crystal_size_max 0.26
_exptl_crystal_size_mid 0.15
_exptl_crystal_size_min 0.12
_refine_diff_density_max 0.123
_refine_diff_density_min -0.194
_refine_ls_extinction_method none
_refine_ls_goodness_of_fit_ref 1.038
_refine_ls_hydrogen_treatment constr
_refine_ls_matrix_type full
_refine_ls_number_parameters 100
_refine_ls_number_reflns 1366
_refine_ls_number_restraints 0
_refine_ls_restrained_S_all 1.038
_refine_ls_R_factor_all 0.0540
_refine_ls_R_factor_gt 0.0448
_refine_ls_shift/su_max 0.000
_refine_ls_shift/su_mean 0.000
_refine_ls_structure_factor_coef Fsqd
_refine_ls_weighting_details 'calc w=1/[\s^2^(Fo^2^)+(0.0609P)^2^+0.0623P] where P=(Fo^2^+2Fc^2^)/3'
_refine_ls_weighting_scheme calc
_refine_ls_wR_factor_gt 0.1129
_refine_ls_wR_factor_ref 0.1231
_reflns_number_gt 1104
_reflns_number_total 1366
_reflns_threshold_expression I>2\s(I)
_cod_data_source_file dn6301.cif
_cod_data_source_block I
_cod_depositor_comments
;
The following automatic conversions were performed:
'_symmetry_cell_setting' value 'Triclinic' changed to 'triclinic'
according to '/home/saulius/struct/CIF-dictionaries/cif_core.dic'
dictionary named 'cif_core.dic' version 2.4.1 from 2010-06-29.

Automatic conversion script
Id: cif_fix_enum 1527 2010-12-29 10:47:43Z saulius 

The following automatic conversions were performed:

'_symmetry_cell_setting' value 'Triclinic' changed to 'triclinic'
according to /home/saulius/struct/CIF-dictionaries/cif_core.dic
dictionary named 'cif_core.dic' version 2.4.1 from 2010-06-29.

Automatic conversion script
Id: cif_fix_values 1715 2011-07-08 13:25:40Z adriana 
;
_cod_database_code 2208307
_cod_database_fobs_code 2208307

loop_
_symmetry_equiv_pos_as_xyz
'x, y, z'
'-x, -y, -z'

loop_
_atom_site_type_symbol
_atom_site_label
_atom_site_fract_x
_atom_site_fract_y
_atom_site_fract_z
_atom_site_U_iso_or_equiv
_atom_site_adp_type
_atom_site_calc_flag
_atom_site_refinement_flags
_atom_site_occupancy
O O1 0.4205(2) 0.52724(18) 0.72197(9) 0.0591(3) Uani d . 1
O O2 0.5223(3) 0.1655(2) 0.65231(10) 0.0770(4) Uani d . 1
N N1 0.1169(4) 1.0794(5) 0.8717(2) 0.1252(9) Uani d . 1
N N2 0.2659(3) 0.9298(3) 0.89324(14) 0.0752(5) Uani d . 1
N N3 0.4133(4) 0.7682(3) 0.92911(13) 0.0914(6) Uani d . 1
C C1 0.6427(4) 0.6857(3) 0.85774(17) 0.0745(5) Uani d . 1
H H1A 0.7902 0.6559 0.9024 0.089 Uiso calc R 1
H H1B 0.6722 0.8090 0.8032 0.089 Uiso calc R 1
C C2 0.6175(3) 0.4650(3) 0.79954(14) 0.0616(5) Uani d . 1
H H2A 0.7790 0.4029 0.7605 0.074 Uiso calc R 1
H H2B 0.5696 0.3450 0.8525 0.074 Uiso calc R 1
C C3 0.3946(3) 0.3584(3) 0.65108(12) 0.0530(4) Uani d . 1
C C4 0.1910(3) 0.4366(2) 0.57324(11) 0.0486(4) Uani d . 1
C C5 0.0434(3) 0.6598(3) 0.57757(13) 0.0554(4) Uani d . 1
H H5A 0.0732 0.7673 0.6296 0.066 Uiso calc R 1
C C6 0.1463(3) 0.2779(3) 0.49470(13) 0.0561(4) Uani d . 1
H H6A 0.2453 0.1288 0.4910 0.067 Uiso calc R 1

loop_
_atom_site_aniso_label
_atom_site_aniso_U_11
_atom_site_aniso_U_22
_atom_site_aniso_U_33
_atom_site_aniso_U_12
_atom_site_aniso_U_13
_atom_site_aniso_U_23
O1 0.0717(7) 0.0483(6) 0.0550(6) 0.0043(5) -0.0138(5) -0.0056(5)
O2 0.0983(10) 0.0549(7) 0.0706(8) 0.0212(6) -0.0207(7) -0.0120(6)
N1 0.0815(14) 0.131(2) 0.152(2) 0.0091(13) -0.0085(13) 0.0488(17)
N2 0.0807(11) 0.0737(11) 0.0742(10) -0.0164(9) -0.0184(9) 0.0027(8)
N3 0.1335(16) 0.0744(11) 0.0574(9) 0.0179(11) -0.0125(10) -0.0062(8)
C1 0.0851(13) 0.0652(11) 0.0760(12) -0.0104(9) -0.0272(10) -0.0002(9)
C2 0.0670(10) 0.0574(10) 0.0577(9) 0.0022(8) -0.0118(8) 0.0019(7)
C3 0.0650(10) 0.0454(8) 0.0449(8) 0.0010(7) 0.0030(7) -0.0032(6)
C4 0.0596(9) 0.0409(8) 0.0425(8) -0.0014(6) 0.0035(6) -0.0015(6)
C5 0.0724(10) 0.0419(8) 0.0495(8) 0.0008(7) -0.0033(7) -0.0101(6)
C6 0.0711(10) 0.0392(8) 0.0536(9) 0.0063(7) -0.0028(7) -0.0066(6)

loop_
_atom_type_symbol
_atom_type_description
_atom_type_scat_dispersion_real
_atom_type_scat_dispersion_imag
_atom_type_scat_source
C C 0.0033 0.0016 'International Tables Vol C Tables 4.2.6.8 and 6.1.1.4'
H H 0.0000 0.0000 'International Tables Vol C Tables 4.2.6.8 and 6.1.1.4'
N N 0.0061 0.0033 'International Tables Vol C Tables 4.2.6.8 and 6.1.1.4'
O O 0.0106 0.0060 'International Tables Vol C Tables 4.2.6.8 and 6.1.1.4'

loop_
_geom_angle_atom_site_label_1
_geom_angle_atom_site_label_2
_geom_angle_atom_site_label_3
_geom_angle_site_symmetry_1
_geom_angle
C3 O1 C2 . 115.68(12)
N1 N2 N3 . 172.2(2)
N2 N3 C1 . 116.67(17)
N3 C1 C2 . 111.95(17)
N3 C1 H1A . 109.2
C2 C1 H1A . 109.2
N3 C1 H1B . 109.2
C2 C1 H1B . 109.2
H1A C1 H1B . 107.9
O1 C2 C1 . 107.06(13)
O1 C2 H2A . 110.3
C1 C2 H2A . 110.3
O1 C2 H2B . 110.3
C1 C2 H2B . 110.3
H2A C2 H2B . 108.6
O2 C3 O1 . 122.76(15)
O2 C3 C4 . 124.73(15)
O1 C3 C4 . 112.51(12)
C6 C4 C5 . 119.42(15)
C6 C4 C3 . 118.19(13)
C5 C4 C3 . 122.39(14)
C6 C5 C4 2_566 120.25(14)
C6 C5 H5A 2_566 119.9
C4 C5 H5A . 119.9
C5 C6 C4 2_566 120.33(14)
C5 C6 H6A 2_566 119.8
C4 C6 H6A . 119.8

loop_
_geom_bond_atom_site_label_1
_geom_bond_atom_site_label_2
_geom_bond_site_symmetry_2
_geom_bond_distance
O1 C3 . 1.3388(19)
O1 C2 . 1.4464(19)
O2 C3 . 1.2019(18)
N1 N2 . 1.108(2)
N2 N3 . 1.204(2)
N3 C1 . 1.465(3)
C1 C2 . 1.490(3)
C1 H1A . 0.9700
C1 H1B . 0.9700
C2 H2A . 0.9700
C2 H2B . 0.9700
C3 C4 . 1.487(2)
C4 C6 . 1.389(2)
C4 C5 . 1.390(2)
C5 C6 2_566 1.375(2)
C5 H5A . 0.9300
C6 C5 2_566 1.375(2)
C6 H6A . 0.9300

loop_
_geom_hbond_atom_site_label_D
_geom_hbond_atom_site_label_H
_geom_hbond_atom_site_label_A
_geom_hbond_site_symmetry_A
_geom_hbond_distance_DH
_geom_hbond_distance_HA
_geom_hbond_distance_DA
_geom_hbond_angle_DHA
_geom_hbond_publ_flag
C6 H6A O2 2_656 0.93 2.57 3.341(2) 140 yes

loop_
_geom_torsion_atom_site_label_1
_geom_torsion_atom_site_label_2
_geom_torsion_atom_site_label_3
_geom_torsion_atom_site_label_4
_geom_torsion_site_symmetry_4
_geom_torsion
N2 N3 C1 C2 . -101.0(2)
C3 O1 C2 C1 . 171.27(15)
N3 C1 C2 O1 . 67.26(19)
C2 O1 C3 O2 . 1.3(2)
C2 O1 C3 C4 . -179.29(12)
O2 C3 C4 C6 . -1.1(2)
O1 C3 C4 C6 . 179.50(13)
O2 C3 C4 C5 . 178.01(16)
O1 C3 C4 C5 . -1.4(2)
C6 C4 C5 C6 2_566 0.5(3)
C3 C4 C5 C6 2_566 -178.62(14)
C5 C4 C6 C5 2_566 -0.5(3)
C3 C4 C6 C5 2_566 178.66(14)
